data_7243459
loop_
_publ_author_name
'Sendh, Jagajiban'
'Singh, Munendra Pal'
'Baruah, Jubaraj B.'

_publ_section_title
;
 5-[(Pyren-9-ylmethyl)amino]isophthalic acid with nitrogen containing
 heterocycles: stacking, N--H&#x22EF;\p interactions and photoluminescence
;
_journal_issue 39
_journal_name_full CrystEngComm
_journal_page_first 6952
_journal_page_last 6966
_journal_paper_doi 10.1039/D1CE01099A
_journal_volume 23
_journal_year 2021
_chemical_formula_sum 'C34 H26 N6 O4'
_chemical_formula_weight 582.61
_space_group_crystal_system triclinic
_space_group_IT_number 2
_space_group_name_Hall '-P 1'
_space_group_name_H-M_alt 'P -1'
_atom_sites_solution_hydrogens mixed
_audit_creation_method SHELXL-2014/7
_audit_update_record
;
2021-02-01 deposited with the CCDC.	2021-09-01 downloaded from the CCDC.
;
_cell_angle_alpha 103.866(5)
_cell_angle_beta 103.123(5)
_cell_angle_gamma 100.924(5)
_cell_formula_units_Z 2
_cell_length_a 7.6359(5)
_cell_length_b 13.6124(9)
_cell_length_c 14.8657(8)
_cell_measurement_reflns_used 2236
_cell_measurement_temperature 296(2)
_cell_measurement_theta_max 28.0050
_cell_measurement_theta_min 2.8640
_cell_volume 1411.53(17)
_computing_structure_refinement 'SHELXL-2014/7 (Sheldrick, 2014)'
_diffrn_ambient_temperature 296(2)
_diffrn_measured_fraction_theta_full 0.999
_diffrn_measured_fraction_theta_max 0.999
_diffrn_measurement_device_type 'CCD area detector'
_diffrn_measurement_method 'phi and omega scans'
_diffrn_radiation_type MoK\a
_diffrn_radiation_wavelength 0.71073
_diffrn_reflns_av_R_equivalents 0.0252
_diffrn_reflns_av_unetI/netI 0.0528
_diffrn_reflns_Laue_measured_fraction_full 0.999
_diffrn_reflns_Laue_measured_fraction_max 0.999
_diffrn_reflns_limit_h_max 9
_diffrn_reflns_limit_h_min -8
_diffrn_reflns_limit_k_max 16
_diffrn_reflns_limit_k_min -14
_diffrn_reflns_limit_l_max 17
_diffrn_reflns_limit_l_min -17
_diffrn_reflns_number 9041
_diffrn_reflns_point_group_measured_fraction_full 0.999
_diffrn_reflns_point_group_measured_fraction_max 0.999
_diffrn_reflns_theta_full 25.048
_diffrn_reflns_theta_max 25.048
_diffrn_reflns_theta_min 2.470
_exptl_absorpt_coefficient_mu 0.093
_exptl_absorpt_correction_T_max 1.00000
_exptl_absorpt_correction_T_min 0.70884
_exptl_absorpt_correction_type multi-scan
_exptl_absorpt_process_details multi-scan
_exptl_crystal_colour yellow
_exptl_crystal_density_diffrn 1.371
_exptl_crystal_description plate
_exptl_crystal_F_000 608
_exptl_crystal_size_max 0.34
_exptl_crystal_size_mid 0.24
_exptl_crystal_size_min 0.18
_refine_diff_density_max 0.148
_refine_diff_density_min -0.176
_refine_diff_density_rms 0.040
_refine_ls_extinction_method none
_refine_ls_goodness_of_fit_ref 1.017
_refine_ls_hydrogen_treatment mixed
_refine_ls_matrix_type full
_refine_ls_number_parameters 411
_refine_ls_number_reflns 4968
_refine_ls_number_restraints 3
_refine_ls_restrained_S_all 1.018
_refine_ls_R_factor_all 0.0883
_refine_ls_R_factor_gt 0.0538
_refine_ls_shift/su_max 0.000
_refine_ls_shift/su_mean 0.000
_refine_ls_structure_factor_coef Fsqd
_refine_ls_weighting_details 'w=1/[\s^2^(Fo^2^)+(0.0641P)^2^+0.2398P] where P=(Fo^2^+2Fc^2^)/3'
_refine_ls_weighting_scheme calc
_refine_ls_wR_factor_gt 0.1294
_refine_ls_wR_factor_ref 0.1515
_reflns_Friedel_coverage 0.000
_reflns_number_gt 3203
_reflns_number_total 4968
_reflns_threshold_expression 'I > 2\s(I)'
_cod_data_source_file d1ce01099a2.cif
_cod_data_source_block H2LPTDA
_cod_depositor_comments 'Adding full bibliography for 7243455--7243460.cif.'
_cod_original_cell_volume 1411.53(16)
_cod_database_code 7243459
_shelx_shelxl_version_number 2014/7
_shelx_space_group_comment
;
The symmetry employed for this shelxl refinement is uniquely defined
by the following loop, which should always be used as a source of
symmetry information in preference to the above space-group names.
They are only intended as comments.
;

loop_
_space_group_symop_operation_xyz
'x, y, z'
'-x, -y, -z'

loop_
_atom_site_label
_atom_site_type_symbol
_atom_site_fract_x
_atom_site_fract_y
_atom_site_fract_z
_atom_site_U_iso_or_equiv
_atom_site_adp_type
_atom_site_occupancy
_atom_site_site_symmetry_order
_atom_site_calc_flag
_atom_site_refinement_flags_posn
_atom_site_refinement_flags_adp
_atom_site_refinement_flags_occupancy
_atom_site_disorder_assembly
_atom_site_disorder_group
O3 O 0.6645(2) 0.64788(13) 0.13865(14) 0.0499(5) Uani 1 1 d . . . . .
H3A H 0.6604 0.5853 0.1233 0.075 Uiso 1 1 calc R U . . .
O2 O 1.1619(3) 1.14655(13) 0.14076(14) 0.0506(5) Uani 1 1 d . . . . .
H2 H 1.2529 1.1765 0.1282 0.076 Uiso 1 1 calc R U . . .
O4 O 0.8942(3) 0.65611(14) 0.07019(15) 0.0601(6) Uani 1 1 d . . . . .
O1 O 1.2523(3) 1.00572(14) 0.07947(15) 0.0602(6) Uani 1 1 d . . . . .
N4 N 0.4575(3) 0.26924(15) 0.10158(14) 0.0386(5) Uani 1 1 d . . . . .
N3 N 0.6077(3) 0.43330(15) 0.08937(15) 0.0396(5) Uani 1 1 d . . . . .
N6 N 0.6835(3) 0.27776(16) 0.01328(16) 0.0457(6) Uani 1 1 d . . . . .
N2 N 0.7992(3) 0.43255(17) -0.01016(17) 0.0569(7) Uani 1 1 d . . . . .
H2A H 0.8563 0.4012 -0.0470 0.068 Uiso 1 1 calc R U . . .
H2B H 0.8098 0.4986 -0.0001 0.068 Uiso 1 1 calc R U . . .
N1 N 0.6368(4) 1.0185(2) 0.26756(19) 0.0556(7) Uani 1 1 d D . . . .
C6 C 0.8256(3) 0.81469(18) 0.14040(16) 0.0311(5) Uani 1 1 d . . . . .
C2 C 0.9945(3) 0.98276(18) 0.14255(16) 0.0322(6) Uani 1 1 d . . . . .
C7 C 0.9648(3) 0.87464(18) 0.11570(16) 0.0334(6) Uani 1 1 d . . . . .
H7 H 1.0373 0.8428 0.0816 0.040 Uiso 1 1 calc R U . . .
N5 N 0.5582(4) 0.12555(19) 0.0386(2) 0.0631(8) Uani 1 1 d D . . . .
C28 C 0.4893(3) 0.37307(19) 0.12017(17) 0.0347(6) Uani 1 1 d . . . . .
C5 C 0.7160(3) 0.86166(19) 0.19073(17) 0.0368(6) Uani 1 1 d . . . . .
H5 H 0.6234 0.8204 0.2069 0.044 Uiso 1 1 calc R U . . .
C14 C 0.4272(3) 0.82079(19) 0.47977(17) 0.0381(6) Uani 1 1 d . . . . .
C8 C 0.7993(3) 0.69917(19) 0.11326(17) 0.0358(6) Uani 1 1 d . . . . .
C1 C 1.1481(4) 1.04563(19) 0.11767(17) 0.0364(6) Uani 1 1 d . . . . .
C29 C 0.3875(4) 0.42603(19) 0.18206(18) 0.0381(6) Uani 1 1 d . . . . .
C15 C 0.3823(3) 0.8616(2) 0.40035(17) 0.0382(6) Uani 1 1 d . . . . .
C26 C 0.6956(3) 0.37942(19) 0.03090(19) 0.0408(6) Uani 1 1 d . . . . .
C27 C 0.5676(4) 0.2262(2) 0.05082(19) 0.0418(6) Uani 1 1 d . . . . .
C10 C 0.5256(3) 0.9192(2) 0.37406(18) 0.0404(6) Uani 1 1 d . . . . .
C23 C 0.2842(4) 0.7622(2) 0.50694(18) 0.0431(7) Uani 1 1 d . . . . .
C3 C 0.8844(3) 1.02998(19) 0.19204(17) 0.0378(6) Uani 1 1 d . . . . .
H3 H 0.9043 1.1024 0.2088 0.045 Uiso 1 1 calc R U . . .
C4 C 0.7431(3) 0.9697(2) 0.21724(18) 0.0391(6) Uani 1 1 d . . . . .
C13 C 0.6161(4) 0.8382(2) 0.53208(19) 0.0463(7) Uani 1 1 d . . . . .
C18 C 0.0952(4) 0.7439(2) 0.4552(2) 0.0470(7) Uani 1 1 d . . . . .
C16 C 0.1888(4) 0.8418(2) 0.35032(19) 0.0450(7) Uani 1 1 d . . . . .
H16 H 0.1557 0.8676 0.2981 0.054 Uiso 1 1 calc R U . . .
C11 C 0.7081(4) 0.9362(2) 0.4280(2) 0.0505(7) Uani 1 1 d . . . . .
H11 H 0.8031 0.9753 0.4116 0.061 Uiso 1 1 calc R U . . .
C34 C 0.1980(4) 0.3879(2) 0.1657(2) 0.0476(7) Uani 1 1 d . . . . .
H34 H 0.1322 0.3278 0.1150 0.057 Uiso 1 1 calc R U . . .
C17 C 0.0545(4) 0.7870(2) 0.3770(2) 0.0502(7) Uani 1 1 d . . . . .
H17 H -0.0692 0.7769 0.3433 0.060 Uiso 1 1 calc R U . . .
C9 C 0.4783(4) 0.9622(2) 0.2887(2) 0.0495(7) Uani 1 1 d . . . . .
H9A H 0.4071 0.9044 0.2318 0.059 Uiso 1 1 calc R U . . .
H9B H 0.3991 1.0088 0.3014 0.059 Uiso 1 1 calc R U . . .
C12 C 0.7533(4) 0.8973(2) 0.5047(2) 0.0548(8) Uani 1 1 d . . . . .
H12 H 0.8776 0.9106 0.5390 0.066 Uiso 1 1 calc R U . . .
C25 C 0.6552(5) 0.7935(3) 0.6105(2) 0.0609(8) Uani 1 1 d . . . . .
H25 H 0.7785 0.8038 0.6450 0.073 Uiso 1 1 calc R U . . .
C22 C 0.3298(5) 0.7192(2) 0.5850(2) 0.0565(8) Uani 1 1 d . . . . .
C30 C 0.4835(4) 0.5155(2) 0.2593(2) 0.0612(9) Uani 1 1 d . . . . .
H30 H 0.6106 0.5423 0.2711 0.073 Uiso 1 1 calc R U . . .
C19 C -0.0429(4) 0.6847(3) 0.4827(2) 0.0663(9) Uani 1 1 d . . . . .
H19 H -0.1675 0.6722 0.4490 0.080 Uiso 1 1 calc R U . . .
C33 C 0.1069(5) 0.4391(3) 0.2248(2) 0.0671(9) Uani 1 1 d . . . . .
H33 H -0.0208 0.4140 0.2132 0.080 Uiso 1 1 calc R U . . .
C24 C 0.5219(5) 0.7383(3) 0.6352(2) 0.0688(9) Uani 1 1 d . . . . .
H24 H 0.5540 0.7111 0.6865 0.083 Uiso 1 1 calc R U . . .
C21 C 0.1862(6) 0.6615(3) 0.6090(3) 0.0760(10) Uani 1 1 d . . . . .
H21 H 0.2146 0.6335 0.6602 0.091 Uiso 1 1 calc R U . . .
C20 C 0.0040(6) 0.6449(3) 0.5590(3) 0.0826(11) Uani 1 1 d . . . . .
H20 H -0.0894 0.6062 0.5768 0.099 Uiso 1 1 calc R U . . .
C31 C 0.3904(5) 0.5641(3) 0.3180(3) 0.0826(12) Uani 1 1 d . . . . .
H31 H 0.4557 0.6229 0.3700 0.099 Uiso 1 1 calc R U . . .
C32 C 0.2040(6) 0.5272(3) 0.3010(3) 0.0836(12) Uani 1 1 d . . . . .
H32 H 0.1421 0.5613 0.3406 0.100 Uiso 1 1 calc R U . . .
H5A H 0.467(4) 0.087(2) 0.054(2) 0.087(11) Uiso 1 1 d D . . . .
H5B H 0.622(4) 0.094(2) 0.0002(19) 0.079(11) Uiso 1 1 d D . . . .
H1 H 0.657(4) 1.0846(14) 0.281(2) 0.062(10) Uiso 1 1 d D . . . .

loop_
_atom_site_aniso_label
_atom_site_aniso_U_11
_atom_site_aniso_U_22
_atom_site_aniso_U_33
_atom_site_aniso_U_23
_atom_site_aniso_U_13
_atom_site_aniso_U_12
O3 0.0557(12) 0.0265(10) 0.0761(13) 0.0145(10) 0.0398(11) 0.0062(9)
O2 0.0662(13) 0.0255(10) 0.0677(13) 0.0146(9) 0.0377(11) 0.0060(9)
O4 0.0723(14) 0.0293(11) 0.0925(15) 0.0122(10) 0.0585(13) 0.0103(10)
O1 0.0729(14) 0.0331(11) 0.0936(15) 0.0212(11) 0.0584(13) 0.0134(10)
N4 0.0453(13) 0.0273(12) 0.0496(13) 0.0132(10) 0.0239(11) 0.0094(10)
N3 0.0434(13) 0.0274(12) 0.0546(13) 0.0122(10) 0.0269(11) 0.0090(10)
N6 0.0472(13) 0.0266(12) 0.0693(15) 0.0127(11) 0.0320(12) 0.0070(10)
N2 0.0668(16) 0.0326(13) 0.0887(18) 0.0189(12) 0.0546(15) 0.0134(12)
N1 0.0713(17) 0.0344(15) 0.0781(17) 0.0163(13) 0.0504(15) 0.0185(13)
C6 0.0371(14) 0.0267(13) 0.0311(12) 0.0100(10) 0.0130(11) 0.0057(11)
C2 0.0388(14) 0.0280(14) 0.0300(12) 0.0087(10) 0.0123(11) 0.0061(11)
C7 0.0422(14) 0.0284(14) 0.0323(13) 0.0092(10) 0.0164(11) 0.0086(11)
N5 0.0785(19) 0.0288(14) 0.105(2) 0.0233(14) 0.0637(18) 0.0183(13)
C28 0.0377(14) 0.0256(14) 0.0401(14) 0.0108(11) 0.0116(12) 0.0047(11)
C5 0.0408(15) 0.0326(15) 0.0402(14) 0.0131(11) 0.0182(12) 0.0062(11)
C14 0.0427(15) 0.0364(15) 0.0330(13) 0.0006(11) 0.0118(12) 0.0160(12)
C8 0.0383(14) 0.0304(14) 0.0379(14) 0.0089(11) 0.0158(12) 0.0027(11)
C1 0.0493(16) 0.0255(14) 0.0344(13) 0.0097(11) 0.0147(12) 0.0054(12)
C29 0.0503(16) 0.0283(14) 0.0446(15) 0.0139(12) 0.0250(13) 0.0128(12)
C15 0.0414(15) 0.0392(15) 0.0370(14) 0.0065(12) 0.0159(12) 0.0175(12)
C26 0.0381(15) 0.0278(15) 0.0565(16) 0.0097(12) 0.0208(13) 0.0035(11)
C27 0.0448(16) 0.0281(15) 0.0553(16) 0.0098(12) 0.0239(14) 0.0075(12)
C10 0.0419(16) 0.0367(15) 0.0445(15) 0.0042(12) 0.0211(13) 0.0142(12)
C23 0.0573(18) 0.0389(16) 0.0387(15) 0.0078(12) 0.0215(14) 0.0212(13)
C3 0.0502(16) 0.0242(13) 0.0404(14) 0.0103(11) 0.0173(13) 0.0067(11)
C4 0.0468(16) 0.0318(15) 0.0426(15) 0.0109(12) 0.0195(13) 0.0109(12)
C13 0.0485(17) 0.0433(17) 0.0401(15) 0.0002(12) 0.0073(14) 0.0177(13)
C18 0.0510(17) 0.0449(17) 0.0507(16) 0.0111(13) 0.0253(15) 0.0164(13)
C16 0.0449(16) 0.0525(18) 0.0433(15) 0.0172(13) 0.0160(13) 0.0182(13)
C11 0.0457(17) 0.0439(17) 0.0596(18) 0.0069(14) 0.0228(15) 0.0078(13)
C34 0.0563(18) 0.0435(17) 0.0526(17) 0.0156(13) 0.0294(15) 0.0166(14)
C17 0.0419(16) 0.060(2) 0.0513(17) 0.0161(15) 0.0153(14) 0.0173(14)
C9 0.0518(17) 0.0521(18) 0.0592(18) 0.0195(14) 0.0331(15) 0.0231(14)
C12 0.0430(17) 0.056(2) 0.0565(18) 0.0039(15) 0.0085(15) 0.0146(14)
C25 0.063(2) 0.067(2) 0.0487(18) 0.0123(16) 0.0037(16) 0.0287(17)
C22 0.078(2) 0.0524(19) 0.0505(17) 0.0192(15) 0.0286(17) 0.0271(17)
C30 0.072(2) 0.0437(18) 0.065(2) 0.0019(15) 0.0363(18) 0.0051(15)
C19 0.064(2) 0.064(2) 0.085(2) 0.0280(19) 0.0398(19) 0.0180(17)
C33 0.067(2) 0.075(3) 0.080(2) 0.028(2) 0.0456(19) 0.0301(19)
C24 0.092(3) 0.071(2) 0.0531(19) 0.0279(17) 0.018(2) 0.035(2)
C21 0.102(3) 0.077(3) 0.080(2) 0.048(2) 0.047(2) 0.039(2)
C20 0.098(3) 0.079(3) 0.108(3) 0.053(2) 0.067(3) 0.030(2)
C31 0.098(3) 0.055(2) 0.085(3) -0.0127(18) 0.052(2) 0.006(2)
C32 0.107(3) 0.066(3) 0.092(3) 0.005(2) 0.067(3) 0.034(2)

loop_
_atom_type_symbol
_atom_type_description
_atom_type_scat_dispersion_real
_atom_type_scat_dispersion_imag
_atom_type_scat_source
C C 0.0033 0.0016 'International Tables Vol C Tables 4.2.6.8 and 6.1.1.4'
H H 0.0000 0.0000 'International Tables Vol C Tables 4.2.6.8 and 6.1.1.4'
N N 0.0061 0.0033 'International Tables Vol C Tables 4.2.6.8 and 6.1.1.4'
O O 0.0106 0.0060 'International Tables Vol C Tables 4.2.6.8 and 6.1.1.4'

loop_
_geom_angle_atom_site_label_1
_geom_angle_atom_site_label_2
_geom_angle_atom_site_label_3
_geom_angle
_geom_angle_site_symmetry_1
_geom_angle_site_symmetry_3
_geom_angle_publ_flag
C28 N4 C27 114.09(19) . . ?
C28 N3 C26 114.6(2) . . ?
C26 N6 C27 115.7(2) . . ?
C4 N1 C9 123.3(2) . . ?
C7 C6 C5 120.7(2) . . ?
C7 C6 C8 118.3(2) . . ?
C5 C6 C8 121.0(2) . . ?
C3 C2 C7 120.4(2) . . ?
C3 C2 C1 121.4(2) . . ?
C7 C2 C1 118.2(2) . . ?
C6 C7 C2 119.2(2) . . ?
N4 C28 N3 125.7(2) . . ?
N4 C28 C29 117.04(19) . . ?
N3 C28 C29 117.3(2) . . ?
C6 C5 C4 120.7(2) . . ?
C13 C14 C23 119.7(2) . . ?
C13 C14 C15 119.9(2) . . ?
C23 C14 C15 120.5(2) . . ?
O4 C8 O3 122.8(2) . . ?
O4 C8 C6 122.4(2) . . ?
O3 C8 C6 114.7(2) . . ?
O1 C1 O2 123.2(2) . . ?
O1 C1 C2 122.0(2) . . ?
O2 C1 C2 114.8(2) . . ?
C34 C29 C30 118.9(2) . . ?
C34 C29 C28 121.3(2) . . ?
C30 C29 C28 119.8(2) . . ?
C10 C15 C14 119.8(2) . . ?
C10 C15 C16 122.8(2) . . ?
C14 C15 C16 117.4(2) . . ?
N2 C26 N6 117.9(2) . . ?
N2 C26 N3 117.7(2) . . ?
N6 C26 N3 124.4(2) . . ?
N5 C27 N6 117.5(2) . . ?
N5 C27 N4 117.5(2) . . ?
N6 C27 N4 125.1(2) . . ?
C11 C10 C15 118.6(2) . . ?
C11 C10 C9 121.4(2) . . ?
C15 C10 C9 119.9(2) . . ?
C18 C23 C14 120.3(2) . . ?
C18 C23 C22 119.4(3) . . ?
C14 C23 C22 120.3(3) . . ?
C2 C3 C4 120.7(2) . . ?
N1 C4 C5 122.0(2) . . ?
N1 C4 C3 119.7(2) . . ?
C5 C4 C3 118.3(2) . . ?
C12 C13 C14 118.4(3) . . ?
C12 C13 C25 123.6(3) . . ?
C14 C13 C25 118.0(3) . . ?
C19 C18 C23 119.1(3) . . ?
C19 C18 C17 122.9(3) . . ?
C23 C18 C17 118.0(2) . . ?
C17 C16 C15 121.7(3) . . ?
C12 C11 C10 122.2(3) . . ?
C33 C34 C29 119.9(3) . . ?
C16 C17 C18 122.1(3) . . ?
N1 C9 C10 115.0(2) . . ?
C11 C12 C13 121.1(3) . . ?
C24 C25 C13 122.2(3) . . ?
C21 C22 C23 118.7(3) . . ?
C21 C22 C24 123.3(3) . . ?
C23 C22 C24 118.0(3) . . ?
C31 C30 C29 120.1(3) . . ?
C20 C19 C18 120.6(3) . . ?
C32 C33 C34 120.4(3) . . ?
C25 C24 C22 121.8(3) . . ?
C20 C21 C22 121.4(3) . . ?
C21 C20 C19 120.8(3) . . ?
C32 C31 C30 120.8(3) . . ?
C31 C32 C33 119.9(3) . . ?

loop_
_geom_bond_atom_site_label_1
_geom_bond_atom_site_label_2
_geom_bond_distance
_geom_bond_site_symmetry_2
_geom_bond_publ_flag
O3 C8 1.312(3) . ?
O2 C1 1.311(3) . ?
O4 C8 1.212(3) . ?
O1 C1 1.213(3) . ?
N4 C28 1.336(3) . ?
N4 C27 1.372(3) . ?
N3 C28 1.337(3) . ?
N3 C26 1.375(3) . ?
N6 C26 1.326(3) . ?
N6 C27 1.328(3) . ?
N2 C26 1.317(3) . ?
N1 C4 1.379(3) . ?
N1 C9 1.445(3) . ?
C6 C7 1.386(3) . ?
C6 C5 1.388(3) . ?
C6 C8 1.488(3) . ?
C2 C3 1.386(3) . ?
C2 C7 1.388(3) . ?
C2 C1 1.487(3) . ?
N5 C27 1.324(3) . ?
C28 C29 1.479(3) . ?
C5 C4 1.390(3) . ?
C14 C13 1.419(4) . ?
C14 C23 1.420(3) . ?
C14 C15 1.423(3) . ?
C29 C34 1.385(4) . ?
C29 C30 1.396(4) . ?
C15 C10 1.407(3) . ?
C15 C16 1.436(4) . ?
C10 C11 1.386(4) . ?
C10 C9 1.521(4) . ?
C23 C18 1.415(4) . ?
C23 C22 1.425(4) . ?
C3 C4 1.404(3) . ?
C13 C12 1.394(4) . ?
C13 C25 1.439(4) . ?
C18 C19 1.400(4) . ?
C18 C17 1.423(4) . ?
C16 C17 1.342(3) . ?
C11 C12 1.370(4) . ?
C34 C33 1.383(4) . ?
C25 C24 1.322(4) . ?
C22 C21 1.390(4) . ?
C22 C24 1.429(4) . ?
C30 C31 1.373(4) . ?
C19 C20 1.376(5) . ?
C33 C32 1.378(5) . ?
C21 C20 1.368(5) . ?
C31 C32 1.359(5) . ?
